data_7218519
loop_
_publ_author_name
'Yan, Zhi hao'
'zhang, xiaowei'
'Pang, Haiduo'
'Zhang, Yiheng'
'Sun, Daofeng'
'Wang, Lei'

_publ_section_title
;
 Solvothermal Synthesis, Crystal Structure, and Photoluminescence
 Properties of four Cd(II) Coordination Polymers With Different
 Topological Structures
;
_journal_name_full 'RSC Adv.'
_journal_paper_doi 10.1039/C4RA10039E
_journal_year 2014
_chemical_formula_moiety 'C24 H18 Br4 Cd N4 O4'
_chemical_formula_sum 'C24 H18 Br4 Cd N4 O4'
_chemical_formula_weight 858.46
_space_group_crystal_system monoclinic
_space_group_IT_number 15
_space_group_name_Hall '-C 2yc'
_space_group_name_H-M_alt 'C 1 2/c 1'
_symmetry_space_group_name_Hall '-C 2yc'
_symmetry_space_group_name_H-M 'C 1 2/c 1'
_atom_sites_solution_hydrogens geom
_atom_sites_solution_primary direct
_atom_sites_solution_secondary difmap
_audit_creation_date 2014-10-10
_audit_creation_method
;
Olex2 1.2
(compiled 2014.09.19 svn.r3010 for OlexSys, GUI svn.r4874)
;
_cell_angle_alpha 90.00
_cell_angle_beta 119.738(2)
_cell_angle_gamma 90.00
_cell_formula_units_Z 8
_cell_length_a 32.3224(7)
_cell_length_b 13.1789(3)
_cell_length_c 16.2944(3)
_cell_measurement_reflns_used 5927
_cell_measurement_temperature 293(2)
_cell_measurement_theta_max 70.3450
_cell_measurement_theta_min 4.3130
_cell_volume 6026.9(3)
_computing_data_collection
;
CrysAlisPro, Agilent Technologies,
Version 1.171.36.32 (release 02-08-2013 CrysAlis171 .NET)
(compiled Aug  2 2013,16:46:58)
;
_computing_molecular_graphics 'Olex2 (Dolomanov et al., 2009)'
_computing_publication_material 'Olex2 (Dolomanov et al., 2009)'
_computing_structure_refinement 'XL (Sheldrick, 2008)'
_computing_structure_solution 'SHELXS-97 (Sheldrick, 1990)'
_diffrn_ambient_temperature 293
_diffrn_measured_fraction_theta_full 0.998
_diffrn_measured_fraction_theta_max 0.998
_diffrn_measurement_device_type 'SuperNova, Dual, Cu at zero, Eos'
_diffrn_radiation_monochromator graphite
_diffrn_radiation_type MoK\a
_diffrn_radiation_wavelength 0.71073
_diffrn_reflns_av_R_equivalents 0.0275
_diffrn_reflns_av_unetI/netI 0.0337
_diffrn_reflns_limit_h_max 38
_diffrn_reflns_limit_h_min -38
_diffrn_reflns_limit_k_max 13
_diffrn_reflns_limit_k_min -15
_diffrn_reflns_limit_l_max 19
_diffrn_reflns_limit_l_min -16
_diffrn_reflns_number 15446
_diffrn_reflns_theta_full 25.00
_diffrn_reflns_theta_max 25.00
_diffrn_reflns_theta_min 2.90
_diffrn_source 'fine-focus sealed tube'
_exptl_absorpt_coefficient_mu 6.063
_exptl_absorpt_correction_T_max 1.00000
_exptl_absorpt_correction_T_min 0.48730
_exptl_absorpt_correction_type multi-scan
_exptl_absorpt_process_details
;
CrysAlisPro, Agilent Technologies,
Version 1.171.36.32 (release 02-08-2013 CrysAlis171 .NET)
(compiled Aug  2 2013,16:46:58)
Empirical absorption correction using spherical harmonics,
 implemented in SCALE3 ABSPACK scaling algorithm.
;
_exptl_crystal_colour 'clear light colourless'
_exptl_crystal_colour_lustre clear
_exptl_crystal_colour_modifier light
_exptl_crystal_colour_primary colourless
_exptl_crystal_density_diffrn 1.892
_exptl_crystal_density_method 'not measured'
_exptl_crystal_description block
_exptl_crystal_F_000 3280
_exptl_crystal_size_max 0.3
_exptl_crystal_size_mid 0.17
_exptl_crystal_size_min 0.1
_platon_squeeze_details
;
;
_refine_diff_density_max 0.880
_refine_diff_density_min -0.885
_refine_diff_density_rms 0.090
_refine_ls_extinction_method none
_refine_ls_goodness_of_fit_ref 1.037
_refine_ls_hydrogen_treatment constr
_refine_ls_matrix_type full
_refine_ls_number_parameters 336
_refine_ls_number_reflns 5303
_refine_ls_number_restraints 0
_refine_ls_restrained_S_all 1.037
_refine_ls_R_factor_all 0.0405
_refine_ls_R_factor_gt 0.0309
_refine_ls_shift/su_max 0.001
_refine_ls_shift/su_mean 0.000
_refine_ls_structure_factor_coef Fsqd
_refine_ls_weighting_details 'calc w=1/[\s^2^(Fo^2^)+(0.0406P)^2^+3.1247P] where P=(Fo^2^+2Fc^2^)/3'
_refine_ls_weighting_scheme calc
_refine_ls_wR_factor_gt 0.0746
_refine_ls_wR_factor_ref 0.0782
_reflns_number_gt 4434
_reflns_number_total 5303
_reflns_threshold_expression >2sigma(I)
_cod_data_source_file c4ra10039e2.cif
_cod_data_source_block 4
_cod_original_cell_volume 6026.9(2)
_cod_database_code 7218519
_olex2_refinement_description
;
1. Others
 Fixed Uiso: H16(0.085) H9A(0.057) H9B(0.057) H9C(0.057) H21(0.041)
 H20A(0.047) H20B(0.047) H18(0.069) H13A(0.041) H13B(0.041) H11(0.039)
 H24A(0.069) H24B(0.069) H24C(0.069) H17(0.083) H12(0.045) H15(0.06) H22(0.042)
 Fixed X: H16(-0.1145) H9A(-0.2865) H9B(-0.2499) H9C(-0.2326) H21(-0.1585)
 H20A(-0.1078) H20B(-0.0629) H18(-0.0438) H13A(-0.1935) H13B(-0.1592) H11(-
 0.2588) H24A(-0.3969) H24B(-0.3946) H24C(-0.4367) H17(-0.0527) H12(-0.1933)
 H15(-0.1676) H22(-0.3066)
 Fixed Y: H16(0.4094) H9A(0.5524) H9B(0.5751) H9C(0.524) H21(0.5968)
 H20A(0.8016) H20B(0.7531) H18(0.5786) H13A(0.7006) H13B(0.7815) H11(0.8551)
 H24A(0.5596) H24B(0.5611) H24C(0.6152) H17(0.4278) H12(0.8799) H15(0.5384)
 H22(0.8553)
 Fixed Z: H16(0.506) H9A(0.2249) H9B(0.3312) H9C(0.2665) H21(0.2209)
 H20A(0.373) H20B(0.3751) H18(0.4137) H13A(0.4336) H13B(0.4292) H11(0.1144)
 H24A(-0.1653) H24B(-0.2592) H24C(-0.2549) H17(0.4744) H12(0.2745) H15(0.4741)
 H22(-0.056)
;
_olex2_submission_special_instructions 'No special instructions were received'

loop_
_space_group_symop_id
_space_group_symop_operation_xyz
1 'x, y, z'
2 '-x, y, -z+1/2'
3 'x+1/2, y+1/2, z'
4 '-x+1/2, y+1/2, -z+1/2'
5 '-x, -y, -z'
6 'x, -y, z-1/2'
7 '-x+1/2, -y+1/2, -z'
8 'x+1/2, -y+1/2, z-1/2'

loop_
_atom_site_label
_atom_site_type_symbol
_atom_site_fract_x
_atom_site_fract_y
_atom_site_fract_z
_atom_site_U_iso_or_equiv
_atom_site_adp_type
_atom_site_occupancy
_atom_site_calc_flag
_atom_site_refinement_flags_posn
Cd1 Cd -0.323871(9) 0.63377(2) 0.030339(19) 0.02603(9) Uani 1 d .
Br3 Br -0.439433(14) 0.38042(4) -0.08243(3) 0.04434(13) Uani 1 d .
Br1 Br -0.186136(16) 0.38353(4) 0.19109(3) 0.05033(14) Uani 1 d .
Br2 Br -0.346543(16) 0.34725(4) -0.17233(3) 0.05229(15) Uani 1 d .
Br4 Br -0.546227(16) 0.29798(4) -0.12862(4) 0.05835(16) Uani 1 d .
O1 O -0.30657(10) 0.4699(2) 0.0395(2) 0.0450(7) Uani 1 d .
O3 O -0.39909(10) 0.6261(2) -0.0011(2) 0.0455(8) Uani 1 d .
O2 O -0.26014(11) 0.5269(2) -0.0148(2) 0.0536(8) Uani 1 d .
O4 O -0.37095(10) 0.5226(2) 0.1226(2) 0.0512(8) Uani 1 d .
N4 N -0.12308(10) 0.7343(2) 0.2499(2) 0.0296(7) Uani 1 d .
N2 N -0.21025(10) 0.7370(2) 0.3018(2) 0.0272(7) Uani 1 d .
N1 N -0.26894(10) 0.7148(2) 0.1575(2) 0.0281(7) Uani 1 d .
N3 N -0.34564(11) 0.7229(2) -0.1011(2) 0.0306(7) Uani 1 d .
C14 C -0.13977(14) 0.6367(3) 0.4202(3) 0.0347(9) Uani 1 d .
C16 C -0.1112(2) 0.4696(4) 0.4800(4) 0.0708(16) Uani 1 d .
H16 H -0.1145 0.4094 0.5060 0.085 Uiso 1 calc R
C6 C -0.45388(12) 0.5316(3) 0.0235(3) 0.0278(8) Uani 1 d .
C9 C -0.25432(15) 0.5724(3) 0.2685(3) 0.0378(10) Uani 1 d .
H9A H -0.2865 0.5524 0.2249 0.057 Uiso 1 calc GR
H9B H -0.2499 0.5751 0.3312 0.057 Uiso 1 calc GR
H9C H -0.2326 0.5240 0.2665 0.057 Uiso 1 calc GR
C3 C -0.29081(12) 0.2917(3) -0.0741(3) 0.0274(8) Uani 1 d .
C1 C -0.27720(13) 0.4597(3) 0.0103(3) 0.0313(9) Uani 1 d .
C19 C -0.10205(14) 0.6495(3) 0.4011(3) 0.0359(10) Uani 1 d .
C7 C -0.47449(12) 0.4478(3) -0.0334(3) 0.0284(8) Uani 1 d .
C8 C -0.51961(13) 0.4157(3) -0.0557(3) 0.0308(9) Uani 1 d .
C21 C -0.15276(14) 0.6565(3) 0.1977(3) 0.0341(9) Uani 1 d .
H21 H -0.1585 0.5968 0.2209 0.041 Uiso 1 calc R
C20 C -0.09644(14) 0.7428(3) 0.3540(3) 0.0389(10) Uani 1 d .
H20A H -0.1078 0.8016 0.3730 0.047 Uiso 1 calc R
H20B H -0.0629 0.7531 0.3751 0.047 Uiso 1 calc R
C18 C -0.06947(16) 0.5704(4) 0.4240(3) 0.0574(14) Uani 1 d .
H18 H -0.0438 0.5786 0.4137 0.069 Uiso 1 calc R
C4 C -0.22272(12) 0.3071(3) 0.0798(3) 0.0264(8) Uani 1 d .
C10 C -0.24508(12) 0.6736(3) 0.2419(3) 0.0267(8) Uani 1 d .
C13 C -0.17603(13) 0.7187(3) 0.4015(3) 0.0341(9) Uani 1 d .
H13A H -0.1935 0.7006 0.4336 0.041 Uiso 1 calc R
H13B H -0.1592 0.7815 0.4292 0.041 Uiso 1 calc R
C5 C -0.40313(13) 0.5626(3) 0.0521(3) 0.0336(9) Uani 1 d .
C23 C -0.37543(13) 0.6939(3) -0.1895(3) 0.0282(8) Uani 1 d .
C2 C -0.26295(12) 0.3504(3) 0.0057(3) 0.0267(8) Uani 1 d .
C11 C -0.24884(13) 0.8088(3) 0.1637(3) 0.0327(9) Uani 1 d .
H11 H -0.2588 0.8551 0.1144 0.039 Uiso 1 calc R
C24 C -0.40334(16) 0.5992(3) -0.2199(3) 0.0463(11) Uani 1 d .
H24A H -0.3969 0.5596 -0.1653 0.069 Uiso 1 calc GR
H24B H -0.3946 0.5611 -0.2592 0.069 Uiso 1 calc GR
H24C H -0.4367 0.6152 -0.2549 0.069 Uiso 1 calc GR
C17 C -0.0742(2) 0.4805(4) 0.4616(4) 0.0692(16) Uani 1 d .
H17 H -0.0527 0.4278 0.4744 0.083 Uiso 1 calc R
C12 C -0.21282(13) 0.8230(3) 0.2517(3) 0.0373(10) Uani 1 d .
H12 H -0.1933 0.8799 0.2745 0.045 Uiso 1 calc R
C15 C -0.14311(16) 0.5466(4) 0.4603(3) 0.0504(12) Uani 1 d .
H15 H -0.1676 0.5384 0.4741 0.060 Uiso 1 calc R
C22 C -0.32823(14) 0.8167(3) -0.1072(3) 0.0352(9) Uani 1 d .
H22 H -0.3066 0.8553 -0.0560 0.042 Uiso 1 calc R

loop_
_atom_site_aniso_label
_atom_site_aniso_U_11
_atom_site_aniso_U_22
_atom_site_aniso_U_33
_atom_site_aniso_U_23
_atom_site_aniso_U_13
_atom_site_aniso_U_12
Cd1 0.02312(14) 0.02324(16) 0.03082(17) -0.00119(12) 0.01270(12) -0.00098(10)
Br3 0.0348(2) 0.0548(3) 0.0519(3) -0.0069(2) 0.0279(2) 0.00307(19)
Br1 0.0462(3) 0.0431(3) 0.0482(3) -0.0184(2) 0.0132(2) -0.0014(2)
Br2 0.0432(3) 0.0478(3) 0.0468(3) 0.0014(2) 0.0077(2) 0.0152(2)
Br4 0.0399(3) 0.0591(3) 0.0753(4) -0.0312(3) 0.0279(3) -0.0148(2)
O1 0.0512(18) 0.0320(17) 0.064(2) -0.0025(14) 0.0374(16) 0.0104(13)
O3 0.0325(15) 0.052(2) 0.060(2) 0.0093(16) 0.0283(15) -0.0049(13)
O2 0.066(2) 0.0266(17) 0.075(2) 0.0070(16) 0.0402(19) -0.0048(15)
O4 0.0240(15) 0.076(2) 0.0474(19) -0.0002(17) 0.0128(14) 0.0006(15)
N4 0.0306(17) 0.0266(18) 0.0307(18) -0.0008(15) 0.0145(15) -0.0020(13)
N2 0.0278(16) 0.0236(18) 0.0291(17) -0.0033(14) 0.0132(14) 0.0009(13)
N1 0.0283(16) 0.0246(18) 0.0307(19) -0.0034(14) 0.0140(15) -0.0025(13)
N3 0.0314(17) 0.0295(19) 0.0320(19) 0.0005(15) 0.0166(15) -0.0034(14)
C14 0.036(2) 0.042(3) 0.024(2) 0.0035(19) 0.0135(18) 0.0022(18)
C16 0.077(4) 0.056(4) 0.074(4) 0.032(3) 0.033(3) 0.014(3)
C6 0.0188(17) 0.038(2) 0.026(2) 0.0071(18) 0.0111(16) 0.0014(16)
C9 0.041(2) 0.035(3) 0.038(2) -0.001(2) 0.020(2) -0.0082(18)
C3 0.0292(19) 0.023(2) 0.038(2) 0.0014(17) 0.0224(18) 0.0010(15)
C1 0.031(2) 0.023(2) 0.034(2) -0.0023(18) 0.0126(18) 0.0029(17)
C19 0.035(2) 0.043(3) 0.026(2) 0.0037(19) 0.0120(18) 0.0057(18)
C7 0.0221(18) 0.036(2) 0.028(2) 0.0028(18) 0.0133(17) 0.0032(16)
C8 0.0263(19) 0.032(2) 0.032(2) 0.0002(18) 0.0127(17) -0.0010(16)
C21 0.043(2) 0.028(2) 0.038(2) -0.0007(19) 0.025(2) -0.0057(18)
C20 0.031(2) 0.050(3) 0.031(2) -0.002(2) 0.0113(18) -0.0062(19)
C18 0.045(3) 0.077(4) 0.050(3) 0.014(3) 0.023(2) 0.022(3)
C4 0.0242(18) 0.027(2) 0.033(2) -0.0067(17) 0.0176(17) -0.0049(15)
C10 0.0270(19) 0.024(2) 0.032(2) -0.0055(18) 0.0175(17) -0.0011(16)
C13 0.031(2) 0.043(3) 0.028(2) -0.0082(19) 0.0148(18) -0.0016(18)
C5 0.025(2) 0.042(3) 0.037(2) -0.006(2) 0.0173(19) -0.0044(18)
C23 0.0265(19) 0.025(2) 0.036(2) 0.0045(18) 0.0172(18) 0.0010(15)
C2 0.0276(19) 0.024(2) 0.036(2) -0.0008(17) 0.0214(18) -0.0028(15)
C11 0.036(2) 0.022(2) 0.038(2) 0.0013(18) 0.0165(19) -0.0009(17)
C24 0.056(3) 0.033(3) 0.046(3) -0.003(2) 0.022(2) -0.013(2)
C17 0.076(4) 0.055(4) 0.070(4) 0.028(3) 0.031(3) 0.033(3)
C12 0.030(2) 0.026(2) 0.051(3) -0.009(2) 0.016(2) -0.0032(17)
C15 0.046(3) 0.058(3) 0.044(3) 0.011(2) 0.020(2) 0.000(2)
C22 0.038(2) 0.032(2) 0.035(2) -0.0055(19) 0.0173(19) -0.0058(18)

loop_
_atom_type_symbol
_atom_type_description
_atom_type_scat_dispersion_real
_atom_type_scat_dispersion_imag
_atom_type_scat_source
C C 0.0033 0.0016 'International Tables Vol C Tables 4.2.6.8 and 6.1.1.4'
H H 0.0000 0.0000 'International Tables Vol C Tables 4.2.6.8 and 6.1.1.4'
Br Br -0.2901 2.4595 'International Tables Vol C Tables 4.2.6.8 and 6.1.1.4'
Cd Cd -0.8075 1.2024 'International Tables Vol C Tables 4.2.6.8 and 6.1.1.4'
N N 0.0061 0.0033 'International Tables Vol C Tables 4.2.6.8 and 6.1.1.4'
O O 0.0106 0.0060 'International Tables Vol C Tables 4.2.6.8 and 6.1.1.4'

loop_
_geom_angle_atom_site_label_1
_geom_angle_atom_site_label_2
_geom_angle_atom_site_label_3
_geom_angle
_geom_angle_site_symmetry_1
_geom_angle_site_symmetry_3
O1 Cd1 O3 100.48(11) . .
O1 Cd1 N1 110.33(11) . .
O1 Cd1 N3 121.79(11) . .
O3 Cd1 N3 90.83(11) . .
N1 Cd1 O3 120.87(11) . .
N1 Cd1 N3 111.60(11) . .
C1 O1 Cd1 106.9(2) . .
C5 O3 Cd1 110.3(2) . .
C21 N4 C20 126.8(3) . .
C23 N4 C21 108.0(3) 7_465 .
C23 N4 C20 125.0(3) 7_465 .
C10 N2 C13 126.9(3) . .
C10 N2 C12 107.3(3) . .
C12 N2 C13 125.8(3) . .
C10 N1 Cd1 124.0(2) . .
C10 N1 C11 106.5(3) . .
C11 N1 Cd1 129.0(3) . .
C23 N3 Cd1 127.0(2) . .
C23 N3 C22 106.4(3) . .
C22 N3 Cd1 126.5(2) . .
C19 C14 C13 122.6(4) . .
C15 C14 C19 119.0(4) . .
C15 C14 C13 118.3(4) . .
C17 C16 H16 119.8 . .
C15 C16 H16 119.8 . .
C15 C16 C17 120.4(5) . .
C7 C6 C8 118.0(3) . 5_465
C7 C6 C5 120.5(3) . .
C8 C6 C5 121.5(3) 5_465 .
H9A C9 H9B 109.5 . .
H9A C9 H9C 109.5 . .
H9B C9 H9C 109.5 . .
C10 C9 H9A 109.5 . .
C10 C9 H9B 109.5 . .
C10 C9 H9C 109.5 . .
C4 C3 Br2 120.8(3) 7_455 .
C2 C3 Br2 119.0(3) . .
C2 C3 C4 120.2(3) . 7_455
O1 C1 C2 114.9(3) . .
O2 C1 O1 126.9(4) . .
O2 C1 C2 118.2(3) . .
C14 C19 C20 123.1(4) . .
C18 C19 C14 118.1(4) . .
C18 C19 C20 118.8(4) . .
C6 C7 Br3 117.8(3) . .
C6 C7 C8 121.0(3) . .
C8 C7 Br3 121.2(3) . .
C6 C8 Br4 118.4(3) 5_465 .
C7 C8 Br4 120.7(3) . .
C7 C8 C6 121.0(4) . 5_465
N4 C21 H21 126.7 . .
C22 C21 N4 106.6(3) 7_465 .
C22 C21 H21 126.7 7_465 .
N4 C20 C19 111.9(3) . .
N4 C20 H20A 109.2 . .
N4 C20 H20B 109.2 . .
C19 C20 H20A 109.2 . .
C19 C20 H20B 109.2 . .
H20A C20 H20B 107.9 . .
C19 C18 H18 119.1 . .
C17 C18 C19 121.8(5) . .
C17 C18 H18 119.1 . .
C3 C4 Br1 119.7(3) 7_455 .
C2 C4 Br1 119.2(3) . .
C2 C4 C3 121.1(3) . 7_455
N2 C10 C9 124.3(3) . .
N1 C10 N2 110.2(3) . .
N1 C10 C9 125.5(3) . .
N2 C13 C14 115.2(3) . .
N2 C13 H13A 108.5 . .
N2 C13 H13B 108.5 . .
C14 C13 H13A 108.5 . .
C14 C13 H13B 108.5 . .
H13A C13 H13B 107.5 . .
O3 C5 C6 115.6(3) . .
O4 C5 O3 127.1(3) . .
O4 C5 C6 117.3(4) . .
N4 C23 C24 123.6(4) 7_465 .
N3 C23 N4 109.4(3) . 7_465
N3 C23 C24 126.9(3) . .
C3 C2 C1 120.0(3) . .
C4 C2 C3 118.6(3) . .
C4 C2 C1 121.4(3) . .
N1 C11 H11 125.3 . .
C12 C11 N1 109.4(4) . .
C12 C11 H11 125.3 . .
C23 C24 H24A 109.5 . .
C23 C24 H24B 109.5 . .
C23 C24 H24C 109.5 . .
H24A C24 H24B 109.5 . .
H24A C24 H24C 109.5 . .
H24B C24 H24C 109.5 . .
C16 C17 C18 119.1(5) . .
C16 C17 H17 120.4 . .
C18 C17 H17 120.4 . .
N2 C12 H12 126.7 . .
C11 C12 N2 106.6(3) . .
C11 C12 H12 126.7 . .
C14 C15 H15 119.3 . .
C16 C15 C14 121.4(5) . .
C16 C15 H15 119.3 . .
N3 C22 H22 125.2 . .
C21 C22 N3 109.6(3) 7_465 .
C21 C22 H22 125.2 7_465 .

loop_
_geom_bond_atom_site_label_1
_geom_bond_atom_site_label_2
_geom_bond_distance
_geom_bond_site_symmetry_2
Cd1 O1 2.217(3) .
Cd1 O3 2.224(3) .
Cd1 N1 2.222(3) .
Cd1 N3 2.229(3) .
Br3 C7 1.899(3) .
Br1 C4 1.890(4) .
Br2 C3 1.866(4) .
Br4 C8 1.883(4) .
O1 C1 1.262(4) .
O3 C5 1.258(5) .
O2 C1 1.216(5) .
O4 C5 1.222(5) .
N4 C21 1.373(5) .
N4 C20 1.477(5) .
N4 C23 1.350(5) 7_465
N2 C10 1.352(4) .
N2 C13 1.463(5) .
N2 C12 1.375(5) .
N1 C10 1.315(5) .
N1 C11 1.378(5) .
N3 C23 1.331(5) .
N3 C22 1.382(5) .
C14 C19 1.410(5) .
C14 C13 1.511(5) .
C14 C15 1.385(6) .
C16 H16 0.9300 .
C16 C17 1.377(7) .
C16 C15 1.367(7) .
C6 C7 1.382(5) .
C6 C8 1.392(5) 5_465
C6 C5 1.522(5) .
C9 H9A 0.9600 .
C9 H9B 0.9600 .
C9 H9C 0.9600 .
C9 C10 1.477(5) .
C3 C4 1.392(5) 7_455
C3 C2 1.392(5) .
C1 C2 1.525(5) .
C19 C20 1.507(6) .
C19 C18 1.395(6) .
C7 C8 1.383(5) .
C8 C6 1.392(5) 5_465
C21 H21 0.9300 .
C21 C22 1.334(5) 7_465
C20 H20A 0.9700 .
C20 H20B 0.9700 .
C18 H18 0.9300 .
C18 C17 1.377(7) .
C4 C3 1.392(5) 7_455
C4 C2 1.385(5) .
C13 H13A 0.9700 .
C13 H13B 0.9700 .
C23 N4 1.350(5) 7_465
C23 C24 1.474(5) .
C11 H11 0.9300 .
C11 C12 1.338(5) .
C24 H24A 0.9600 .
C24 H24B 0.9600 .
C24 H24C 0.9600 .
C17 H17 0.9300 .
C12 H12 0.9300 .
C15 H15 0.9300 .
C22 C21 1.334(5) 7_465
C22 H22 0.9300 .

loop_
_geom_torsion_atom_site_label_1
_geom_torsion_atom_site_label_2
_geom_torsion_atom_site_label_3
_geom_torsion_atom_site_label_4
_geom_torsion
_geom_torsion_site_symmetry_1
_geom_torsion_site_symmetry_4
Cd1 O1 C1 O2 2.5(5) . .
Cd1 O1 C1 C2 -176.6(2) . .
Cd1 O3 C5 O4 12.5(5) . .
Cd1 O3 C5 C6 -166.3(2) . .
Cd1 N1 C10 N2 172.4(2) . .
Cd1 N1 C10 C9 -7.3(5) . .
Cd1 N1 C11 C12 -171.9(3) . .
Cd1 N3 C23 N4 -175.6(2) . 7_465
Cd1 N3 C23 C24 4.7(5) . .
Cd1 N3 C22 C21 176.0(3) . 7_465
Br3 C7 C8 Br4 4.4(4) . .
Br3 C7 C8 C6 -176.7(3) . 5_465
Br1 C4 C2 C3 -177.1(2) . .
Br1 C4 C2 C1 2.5(4) . .
Br2 C3 C2 C1 -2.3(4) . .
Br2 C3 C2 C4 177.3(2) . .
O1 Cd1 O3 C5 45.3(3) . .
O1 Cd1 N1 C10 -31.2(3) . .
O1 Cd1 N1 C11 139.9(3) . .
O1 Cd1 N3 C23 42.3(3) . .
O1 Cd1 N3 C22 -132.8(3) . .
O1 C1 C2 C3 85.8(4) . .
O1 C1 C2 C4 -93.9(4) . .
O3 Cd1 O1 C1 147.8(3) . .
O3 Cd1 N1 C10 85.4(3) . .
O3 Cd1 N1 C11 -103.5(3) . .
O3 Cd1 N3 C23 -60.5(3) . .
O3 Cd1 N3 C22 124.3(3) . .
O2 C1 C2 C3 -93.4(4) . .
O2 C1 C2 C4 87.0(5) . .
N1 Cd1 O1 C1 -83.5(3) . .
N1 Cd1 O3 C5 -76.2(3) . .
N1 Cd1 N3 C23 175.6(3) . .
N1 Cd1 N3 C22 0.4(3) . .
N1 C11 C12 N2 -0.2(4) . .
N3 Cd1 O1 C1 50.2(3) . .
N3 Cd1 O3 C5 167.9(3) . .
N3 Cd1 N1 C10 -169.9(3) . .
N3 Cd1 N1 C11 1.2(3) . .
C14 C19 C20 N4 -87.4(5) . .
C14 C19 C18 C17 2.0(7) . .
C6 C7 C8 Br4 -177.1(3) . .
C6 C7 C8 C6 1.7(6) . 5_465
C3 C4 C2 C3 2.2(6) 7_455 .
C3 C4 C2 C1 -178.2(3) 7_455 .
C19 C14 C13 N2 72.1(5) . .
C19 C14 C15 C16 -1.3(7) . .
C19 C18 C17 C16 -2.2(8) . .
C7 C6 C5 O3 92.2(5) . .
C7 C6 C5 O4 -86.7(5) . .
C8 C6 C7 Br3 176.8(3) 5_465 .
C8 C6 C7 C8 -1.7(6) 5_465 .
C8 C6 C5 O3 -89.7(4) 5_465 .
C8 C6 C5 O4 91.4(5) 5_465 .
C21 N4 C20 C19 4.5(5) . .
C20 N4 C21 C22 175.6(4) . 7_465
C20 C19 C18 C17 -175.8(4) . .
C18 C19 C20 N4 90.3(5) . .
C4 C3 C2 C1 178.2(3) 7_455 .
C4 C3 C2 C4 -2.1(6) 7_455 .
C10 N2 C13 C14 68.3(5) . .
C10 N2 C12 C11 -0.1(4) . .
C10 N1 C11 C12 0.4(4) . .
C13 N2 C10 N1 -179.8(3) . .
C13 N2 C10 C9 -0.2(6) . .
C13 N2 C12 C11 -179.9(3) . .
C13 C14 C19 C20 -4.6(6) . .
C13 C14 C19 C18 177.7(4) . .
C13 C14 C15 C16 -179.3(4) . .
C5 C6 C7 Br3 -5.0(5) . .
C5 C6 C7 C8 176.4(4) . .
C23 N4 C21 C22 -0.5(4) 7_465 7_465
C23 N4 C20 C19 -179.9(3) 7_465 .
C23 N3 C22 C21 0.0(4) . 7_465
C11 N1 C10 N2 -0.5(4) . .
C11 N1 C10 C9 179.9(4) . .
C17 C16 C15 C14 1.1(8) . .
C12 N2 C10 N1 0.3(4) . .
C12 N2 C10 C9 180.0(3) . .
C12 N2 C13 C14 -111.8(4) . .
C15 C14 C19 C20 177.5(4) . .
C15 C14 C19 C18 -0.3(6) . .
C15 C14 C13 N2 -109.9(4) . .
C15 C16 C17 C18 0.7(9) . .
C22 N3 C23 N4 0.4(4) . 7_465
C22 N3 C23 C24 -179.4(4) . .

loop_
_platon_squeeze_void_nr
_platon_squeeze_void_average_x
_platon_squeeze_void_average_y
_platon_squeeze_void_average_z
_platon_squeeze_void_volume
_platon_squeeze_void_count_electrons
_platon_squeeze_void_content
1 0.000 0.218 0.250 233 48 ' '
2 0.000 -0.218 0.750 233 48 ' '
3 0.500 0.282 0.250 233 48 ' '
4 0.500 0.718 0.750 233 48 ' '
